data_7028840
loop_
_publ_author_name
'Chakraborty, Sourav'
'Dutta, Ranjan'
'Arunachalam, M.'
'Ghosh, Pradyut'

_publ_section_title
;
 Encapsulation of [X2(H2O)4]2- (X = F/Cl) clusters by pyridyl terminated
 tripodal amide receptor in aqueous medium: single crystal X-ray
 structural evidence.
;
_journal_issue 5
_journal_name_full 'Dalton transactions (Cambridge, England : 2003)'
_journal_page_first 2061
_journal_page_last 2068
_journal_paper_doi 10.1039/c3dt52694a
_journal_volume 43
_journal_year 2014
_chemical_formula_sum 'C46 H72 Cl N7 O6'
_chemical_formula_weight 854.56
_chemical_name_systematic
;
?
;
_space_group_IT_number 2
_symmetry_cell_setting triclinic
_symmetry_space_group_name_Hall '-P 1'
_symmetry_space_group_name_H-M 'P -1'
_atom_sites_solution_hydrogens geom
_atom_sites_solution_primary direct
_atom_sites_solution_secondary difmap
_audit_creation_method SHELXL-97
_cell_angle_alpha 71.150(3)
_cell_angle_beta 87.662(4)
_cell_angle_gamma 88.303(4)
_cell_formula_units_Z 2
_cell_length_a 12.2430(17)
_cell_length_b 12.9014(18)
_cell_length_c 15.817(2)
_cell_measurement_temperature 120(2)
_cell_volume 2362.0(6)
_computing_cell_refinement 'Bruker SMART'
_computing_data_collection 'Bruker SMART'
_computing_data_reduction 'Bruker SMART'
_computing_molecular_graphics 'Mercury 3.2'
_computing_publication_material 'Ortep 3v.2'
_computing_structure_refinement 'SHELXL-97 (Sheldrick, 2008)'
_computing_structure_solution 'SHELXS-97 (Sheldrick, 2008)'
_diffrn_ambient_temperature 120(2)
_diffrn_measured_fraction_theta_full 0.988
_diffrn_measured_fraction_theta_max 0.988
_diffrn_radiation_monochromator graphite
_diffrn_radiation_source 'fine-focus sealed tube'
_diffrn_radiation_type MoK\a
_diffrn_radiation_wavelength 0.71073
_diffrn_reflns_av_R_equivalents 0.0410
_diffrn_reflns_av_sigmaI/netI 0.0552
_diffrn_reflns_limit_h_max 15
_diffrn_reflns_limit_h_min -15
_diffrn_reflns_limit_k_max 16
_diffrn_reflns_limit_k_min -16
_diffrn_reflns_limit_l_max 19
_diffrn_reflns_limit_l_min -19
_diffrn_reflns_number 25649
_diffrn_reflns_theta_full 26.54
_diffrn_reflns_theta_max 26.54
_diffrn_reflns_theta_min 1.36
_exptl_absorpt_coefficient_mu 0.134
_exptl_absorpt_correction_T_max 0.9802
_exptl_absorpt_correction_T_min 0.9672
_exptl_absorpt_correction_type multi-scan
_exptl_absorpt_process_details sadabs
_exptl_crystal_density_diffrn 1.202
_exptl_crystal_density_method 'not measured'
_exptl_crystal_F_000 924
_exptl_crystal_size_max 0.25
_exptl_crystal_size_mid 0.18
_exptl_crystal_size_min 0.15
_refine_diff_density_max 0.388
_refine_diff_density_min -0.226
_refine_diff_density_rms 0.040
_refine_ls_extinction_method none
_refine_ls_goodness_of_fit_ref 1.008
_refine_ls_hydrogen_treatment mixed
_refine_ls_matrix_type full
_refine_ls_number_parameters 573
_refine_ls_number_reflns 9722
_refine_ls_number_restraints 2
_refine_ls_restrained_S_all 1.008
_refine_ls_R_factor_all 0.1017
_refine_ls_R_factor_gt 0.0529
_refine_ls_shift/su_max 0.000
_refine_ls_shift/su_mean 0.000
_refine_ls_structure_factor_coef Fsqd
_refine_ls_weighting_details 'calc w=1/[\s^2^(Fo^2^)+(0.0705P)^2^+0.2671P] where P=(Fo^2^+2Fc^2^)/3'
_refine_ls_weighting_scheme calc
_refine_ls_wR_factor_gt 0.1284
_refine_ls_wR_factor_ref 0.1538
_reflns_number_gt 5601
_reflns_number_total 9722
_reflns_threshold_expression >2sigma(I)
_cod_data_source_file c3dt52694a.txt
_cod_data_source_block Complex-2
_cod_original_sg_symbol_H-M P-1
_cod_database_code 7028840

loop_
_symmetry_equiv_pos_as_xyz
'x, y, z'
'-x, -y, -z'

loop_
_atom_site_label
_atom_site_type_symbol
_atom_site_fract_x
_atom_site_fract_y
_atom_site_fract_z
_atom_site_U_iso_or_equiv
_atom_site_adp_type
_atom_site_occupancy
_atom_site_symmetry_multiplicity
_atom_site_calc_flag
_atom_site_refinement_flags
C1 C 0.6707(2) 0.5797(2) 1.08549(16) 0.0574(7) Uani 1 1 d .
H1A H 0.6756 0.5012 1.1057 0.086 Uiso 1 1 calc R
H1B H 0.6436 0.6044 1.1337 0.086 Uiso 1 1 calc R
H1C H 0.7419 0.6093 1.0658 0.086 Uiso 1 1 calc R
C2 C 0.63478(18) 0.65060(16) 0.92126(15) 0.0404(5) Uani 1 1 d .
C3 C 0.6088(3) 0.7249(2) 0.75522(16) 0.0688(8) Uani 1 1 d .
H3A H 0.6752 0.7641 0.7516 0.103 Uiso 1 1 calc R
H3B H 0.5563 0.7717 0.7167 0.103 Uiso 1 1 calc R
H3C H 0.6236 0.6617 0.7370 0.103 Uiso 1 1 calc R
C4 C 0.5637(2) 0.68919(16) 0.85034(14) 0.0433(5) Uani 1 1 d .
C5 C 0.4514(2) 0.69464(16) 0.86802(15) 0.0437(5) Uani 1 1 d .
C6 C 0.41075(18) 0.66588(16) 0.95608(15) 0.0419(5) Uani 1 1 d .
C7 C 0.48153(18) 0.62501(15) 1.02603(14) 0.0397(5) Uani 1 1 d .
C8 C 0.59355(19) 0.61811(16) 1.00872(14) 0.0404(5) Uani 1 1 d .
C9 C 0.4383(2) 0.59356(18) 1.12090(15) 0.0507(6) Uani 1 1 d .
H9A H 0.3646 0.5665 1.1244 0.061 Uiso 1 1 calc R
H9B H 0.4837 0.5352 1.1584 0.061 Uiso 1 1 calc R
C10 C 0.2914(2) 0.6808(2) 0.97662(19) 0.0645(7) Uani 1 1 d .
H10A H 0.2561 0.6112 0.9933 0.097 Uiso 1 1 calc R
H10B H 0.2580 0.7301 0.9247 0.097 Uiso 1 1 calc R
H10C H 0.2838 0.7104 1.0250 0.097 Uiso 1 1 calc R
C11 C 0.7564(2) 0.65156(19) 0.90304(18) 0.0556(6) Uani 1 1 d .
H11A H 0.7908 0.5906 0.9478 0.067 Uiso 1 1 calc R
H11B H 0.7720 0.6434 0.8449 0.067 Uiso 1 1 calc R
C12 C 0.3748(2) 0.73025(18) 0.79128(17) 0.0589(7) Uani 1 1 d .
H12A H 0.3997 0.6983 0.7460 0.071 Uiso 1 1 calc R
H12B H 0.3025 0.7025 0.8125 0.071 Uiso 1 1 calc R
C13 C 0.38821(19) 0.68285(18) 1.23035(15) 0.0442(5) Uani 1 1 d .
C14 C 0.39319(17) 0.78238(18) 1.25900(14) 0.0425(5) Uani 1 1 d .
C15 C 0.3957(2) 0.88792(19) 1.20105(16) 0.0528(6) Uani 1 1 d .
H15 H 0.3981 0.9014 1.1396 0.063 Uiso 1 1 calc R
C16 C 0.3945(2) 0.9733(2) 1.23527(19) 0.0637(7) Uani 1 1 d .
H16 H 0.3946 1.0442 1.1951 0.076 Uiso 1 1 calc R
C17 C 0.3929(2) 0.8592(3) 1.37668(18) 0.0640(7) Uani 1 1 d .
H17 H 0.3935 0.8479 1.4378 0.077 Uiso 1 1 calc R
C18 C 0.3916(2) 0.7690(2) 1.34877(16) 0.0540(6) Uani 1 1 d .
H18 H 0.3897 0.6991 1.3905 0.065 Uiso 1 1 calc R
C19 C 0.9037(2) 0.7808(2) 0.87821(16) 0.0513(6) Uani 1 1 d .
C20 C 0.94336(19) 0.88766(19) 0.88240(15) 0.0492(6) Uani 1 1 d .
C21 C 0.8775(2) 0.9723(2) 0.88993(18) 0.0612(7) Uani 1 1 d .
H21 H 0.8020 0.9649 0.8958 0.073 Uiso 1 1 calc R
C22 C 0.9245(2) 1.0683(2) 0.8888(2) 0.0695(8) Uani 1 1 d .
H22 H 0.8783 1.1250 0.8931 0.083 Uiso 1 1 calc R
C23 C 1.0932(3) 1.0026(3) 0.8767(2) 0.0789(9) Uani 1 1 d .
H23 H 1.1685 1.0113 0.8742 0.095 Uiso 1 1 calc R
C24 C 1.0546(2) 0.9051(2) 0.87480(19) 0.0702(8) Uani 1 1 d .
H24 H 1.1029 0.8509 0.8684 0.084 Uiso 1 1 calc R
C25 C 0.3511(2) 0.89403(18) 0.66370(16) 0.0492(6) Uani 1 1 d .
C26 C 0.34319(18) 1.01638(18) 0.62634(15) 0.0452(5) Uani 1 1 d .
C27 C 0.3556(2) 1.0648(2) 0.53586(17) 0.0657(7) Uani 1 1 d .
H27 H 0.3717 1.0228 0.4988 0.079 Uiso 1 1 calc R
C28 C 0.3436(3) 1.1769(2) 0.50063(19) 0.0773(9) Uani 1 1 d .
H28 H 0.3530 1.2085 0.4391 0.093 Uiso 1 1 calc R
C29 C 0.3105(2) 1.1952(2) 0.63477(19) 0.0620(7) Uani 1 1 d .
H29 H 0.2954 1.2396 0.6700 0.074 Uiso 1 1 calc R
C30 C 0.3216(2) 1.08410(19) 0.67686(16) 0.0513(6) Uani 1 1 d .
H30 H 0.3145 1.0551 0.7388 0.062 Uiso 1 1 calc R
N1 N 0.36756(17) 0.84907(14) 0.75092(12) 0.0520(5) Uani 1 1 d .
H1 H 0.3739 0.8903 0.7836 0.062 Uiso 1 1 calc R
N2 N 0.43755(16) 0.68703(14) 1.15348(12) 0.0487(5) Uani 1 1 d .
H2 H 0.4698 0.7460 1.1221 0.058 Uiso 1 1 calc R
N3 N 0.80030(16) 0.75447(15) 0.90521(13) 0.0512(5) Uani 1 1 d .
H3 H 0.7595 0.7985 0.9240 0.061 Uiso 1 1 calc R
N4 N 0.31999(19) 1.24243(17) 0.54745(15) 0.0669(6) Uani 1 1 d .
N5 N 0.39332(18) 0.96134(19) 1.32164(17) 0.0662(6) Uani 1 1 d .
N6 N 1.0301(2) 1.0854(2) 0.88192(16) 0.0727(7) Uani 1 1 d .
O1 O 0.34084(15) 0.60035(14) 1.27731(11) 0.0631(5) Uani 1 1 d .
O2 O 0.96395(15) 0.72148(15) 0.84987(13) 0.0710(5) Uani 1 1 d .
O3 O 0.34166(17) 0.83831(14) 0.61451(11) 0.0709(5) Uani 1 1 d .
Cl1 Cl 0.62172(5) 0.87032(5) 0.02205(4) 0.05794(19) Uani 1 1 d .
C31 C 0.9290(2) 0.36785(19) 0.46483(15) 0.0487(6) Uani 1 1 d .
H31A H 1.0073 0.3568 0.4714 0.058 Uiso 1 1 calc R
H31B H 0.9097 0.4367 0.4745 0.058 Uiso 1 1 calc R
C32 C 0.8721(2) 0.2769(2) 0.53653(16) 0.0624(7) Uani 1 1 d .
H32A H 0.8877 0.2078 0.5261 0.075 Uiso 1 1 calc R
H32B H 0.7937 0.2900 0.5338 0.075 Uiso 1 1 calc R
C33 C 0.9095(2) 0.2697(3) 0.62865(18) 0.0721(8) Uani 1 1 d .
H33A H 0.8976 0.3405 0.6370 0.087 Uiso 1 1 calc R
H33B H 0.8648 0.2171 0.6733 0.087 Uiso 1 1 calc R
C34 C 0.9250(2) 0.27006(18) 0.35198(16) 0.0541(6) Uani 1 1 d .
H34A H 0.8718 0.2176 0.3867 0.065 Uiso 1 1 calc R
H34B H 0.9118 0.2822 0.2894 0.065 Uiso 1 1 calc R
C35 C 1.0357(2) 0.2190(2) 0.3712(2) 0.0709(8) Uani 1 1 d .
H35A H 1.0554 0.2146 0.4311 0.085 Uiso 1 1 calc R
H35B H 1.0894 0.2629 0.3291 0.085 Uiso 1 1 calc R
C36 C 1.0335(3) 0.1024(2) 0.3630(2) 0.0828(9) Uani 1 1 d .
H36A H 0.9852 0.0574 0.4097 0.099 Uiso 1 1 calc R
H36B H 1.0036 0.1073 0.3060 0.099 Uiso 1 1 calc R
C37 C 0.78261(18) 0.40287(18) 0.35324(16) 0.0474(6) Uani 1 1 d .
H37A H 0.7701 0.4081 0.2918 0.057 Uiso 1 1 calc R
H37B H 0.7411 0.3414 0.3913 0.057 Uiso 1 1 calc R
C38 C 0.7377(2) 0.5052(2) 0.3683(2) 0.0609(7) Uani 1 1 d .
H38A H 0.7760 0.5682 0.3288 0.073 Uiso 1 1 calc R
H38B H 0.7495 0.5017 0.4294 0.073 Uiso 1 1 calc R
C39 C 0.6158(2) 0.5191(2) 0.35065(18) 0.0643(7) Uani 1 1 d .
H39A H 0.5913 0.5888 0.3562 0.077 Uiso 1 1 calc R
H39B H 0.6055 0.5225 0.2893 0.077 Uiso 1 1 calc R
C40 C 0.9742(2) 0.46774(19) 0.31082(16) 0.0517(6) Uani 1 1 d .
H40A H 0.9626 0.5321 0.3293 0.062 Uiso 1 1 calc R
H40B H 1.0500 0.4447 0.3212 0.062 Uiso 1 1 calc R
C41 C 0.9569(2) 0.5004(2) 0.21275(17) 0.0630(7) Uani 1 1 d .
H41A H 0.8831 0.5292 0.2001 0.076 Uiso 1 1 calc R
H41B H 0.9661 0.4369 0.1928 0.076 Uiso 1 1 calc R
C42 C 1.0395(2) 0.5877(3) 0.16289(19) 0.0851(10) Uani 1 1 d .
H42A H 1.0358 0.6470 0.1882 0.102 Uiso 1 1 calc R
H42B H 1.1127 0.5560 0.1709 0.102 Uiso 1 1 calc R
C43 C 1.0187(3) 0.6315(3) 0.0675(2) 0.1043(12) Uani 1 1 d .
H43A H 1.0304 0.5748 0.0409 0.156 Uiso 1 1 calc R
H43B H 1.0676 0.6906 0.0395 0.156 Uiso 1 1 calc R
H43C H 0.9445 0.6581 0.0594 0.156 Uiso 1 1 calc R
C44 C 1.0270(3) 0.2368(3) 0.6438(2) 0.0968(11) Uani 1 1 d .
H44A H 1.0393 0.1660 0.6371 0.145 Uiso 1 1 calc R
H44B H 1.0450 0.2338 0.7030 0.145 Uiso 1 1 calc R
H44C H 1.0722 0.2895 0.6009 0.145 Uiso 1 1 calc R
C45 C 1.1414(3) 0.0489(3) 0.3697(3) 0.1243(15) Uani 1 1 d .
H45A H 1.1910 0.0952 0.3262 0.186 Uiso 1 1 calc R
H45B H 1.1358 -0.0198 0.3589 0.186 Uiso 1 1 calc R
H45C H 1.1681 0.0363 0.4285 0.186 Uiso 1 1 calc R
C46 C 0.5452(2) 0.4324(3) 0.4098(2) 0.0865(10) Uani 1 1 d .
H46A H 0.5651 0.3634 0.4021 0.130 Uiso 1 1 calc R
H46B H 0.4701 0.4498 0.3948 0.130 Uiso 1 1 calc R
H46C H 0.5544 0.4278 0.4709 0.130 Uiso 1 1 calc R
N7 N 0.90270(15) 0.37743(14) 0.37035(12) 0.0433(4) Uani 1 1 d .
O4 O 0.3910(2) 0.93064(19) 0.90478(14) 0.0721(6) Uani 1 1 d .
O5 O 0.21500(19) 0.4454(2) 0.42412(19) 0.0851(7) Uani 1 1 d D
O6 O 0.2057(2) 0.24808(19) 0.82376(16) 0.0899(7) Uani 1 1 d D
H4A H 0.445(3) 0.903(3) 0.929(2) 0.097(14) Uiso 1 1 d .
H4B H 0.384(3) 1.001(4) 0.917(3) 0.152(16) Uiso 1 1 d .
H5A H 0.259(4) 0.398(4) 0.454(3) 0.144(18) Uiso 1 1 d .
H5B H 0.237(4) 0.437(4) 0.3757(19) 0.14(2) Uiso 1 1 d D
H6A H 0.257(3) 0.213(4) 0.860(3) 0.19(2) Uiso 1 1 d D
H6B H 0.140(4) 0.206(4) 0.851(3) 0.158(17) Uiso 1 1 d .

loop_
_atom_site_aniso_label
_atom_site_aniso_U_11
_atom_site_aniso_U_22
_atom_site_aniso_U_33
_atom_site_aniso_U_23
_atom_site_aniso_U_13
_atom_site_aniso_U_12
C1 0.0700(17) 0.0471(14) 0.0553(15) -0.0151(12) -0.0170(13) 0.0012(12)
C2 0.0463(13) 0.0307(11) 0.0486(13) -0.0190(10) 0.0025(11) -0.0040(9)
C3 0.100(2) 0.0641(17) 0.0427(14) -0.0181(13) 0.0105(14) -0.0123(15)
C4 0.0643(16) 0.0279(11) 0.0406(12) -0.0151(9) 0.0040(11) -0.0086(10)
C5 0.0624(16) 0.0257(11) 0.0446(13) -0.0121(9) -0.0122(11) -0.0048(10)
C6 0.0470(14) 0.0280(11) 0.0525(14) -0.0148(10) -0.0023(11) -0.0067(9)
C7 0.0543(15) 0.0255(10) 0.0416(12) -0.0139(9) 0.0032(10) -0.0061(9)
C8 0.0560(15) 0.0256(10) 0.0424(12) -0.0139(9) -0.0077(11) -0.0039(9)
C9 0.0687(17) 0.0376(12) 0.0468(14) -0.0154(11) 0.0079(12) -0.0102(11)
C10 0.0532(16) 0.0587(16) 0.0818(19) -0.0231(14) -0.0012(14) -0.0013(12)
C11 0.0593(16) 0.0450(14) 0.0683(16) -0.0271(12) 0.0061(13) -0.0050(11)
C12 0.0813(19) 0.0383(13) 0.0576(15) -0.0124(11) -0.0271(14) -0.0070(12)
C13 0.0471(14) 0.0421(13) 0.0395(13) -0.0083(10) 0.0029(10) -0.0017(10)
C14 0.0402(13) 0.0449(13) 0.0430(13) -0.0156(10) 0.0032(10) -0.0003(10)
C15 0.0655(17) 0.0488(14) 0.0445(14) -0.0161(11) -0.0004(12) 0.0018(12)
C16 0.0741(19) 0.0498(15) 0.0675(18) -0.0200(13) 0.0007(14) 0.0025(13)
C17 0.0635(18) 0.087(2) 0.0516(15) -0.0364(16) 0.0045(13) -0.0024(15)
C18 0.0594(16) 0.0602(16) 0.0423(14) -0.0173(12) 0.0059(11) -0.0012(12)
C19 0.0493(15) 0.0533(15) 0.0489(14) -0.0139(12) 0.0043(11) 0.0002(12)
C20 0.0476(15) 0.0522(14) 0.0446(13) -0.0111(11) 0.0019(11) -0.0066(11)
C21 0.0485(15) 0.0572(16) 0.0785(18) -0.0221(14) -0.0006(13) -0.0097(13)
C22 0.068(2) 0.0551(17) 0.086(2) -0.0230(15) -0.0003(15) -0.0093(14)
C23 0.0501(18) 0.089(2) 0.093(2) -0.0210(18) -0.0010(16) -0.0271(17)
C24 0.0482(17) 0.0722(19) 0.085(2) -0.0184(16) 0.0041(14) -0.0055(14)
C25 0.0597(16) 0.0395(13) 0.0497(14) -0.0150(11) -0.0107(12) -0.0040(11)
C26 0.0458(14) 0.0432(13) 0.0452(13) -0.0116(11) -0.0072(10) -0.0021(10)
C27 0.097(2) 0.0535(16) 0.0452(15) -0.0136(12) -0.0081(14) 0.0039(14)
C28 0.113(3) 0.0614(19) 0.0464(16) -0.0022(14) -0.0023(16) 0.0026(17)
C29 0.0676(18) 0.0464(15) 0.0693(18) -0.0163(13) 0.0040(14) 0.0041(12)
C30 0.0581(16) 0.0446(14) 0.0471(14) -0.0096(11) 0.0017(11) 0.0013(11)
N1 0.0780(14) 0.0328(10) 0.0466(12) -0.0127(9) -0.0185(10) -0.0011(9)
N2 0.0689(13) 0.0368(10) 0.0408(11) -0.0141(8) 0.0147(10) -0.0123(9)
N3 0.0472(12) 0.0441(11) 0.0681(13) -0.0271(10) 0.0091(10) -0.0049(9)
N4 0.0834(17) 0.0472(13) 0.0595(15) -0.0034(11) -0.0006(12) 0.0046(11)
N5 0.0677(15) 0.0657(15) 0.0753(16) -0.0376(13) 0.0037(12) 0.0000(12)
N6 0.0679(17) 0.0698(16) 0.0785(17) -0.0194(13) -0.0029(13) -0.0229(14)
O1 0.0799(13) 0.0517(10) 0.0524(10) -0.0106(8) 0.0205(9) -0.0163(9)
O2 0.0624(12) 0.0689(12) 0.0857(13) -0.0337(10) 0.0220(10) 0.0000(9)
O3 0.1149(16) 0.0509(10) 0.0518(10) -0.0208(9) -0.0207(10) -0.0062(10)
Cl1 0.0648(4) 0.0434(3) 0.0697(4) -0.0246(3) 0.0046(3) -0.0020(3)
C31 0.0487(14) 0.0507(14) 0.0492(14) -0.0190(11) -0.0088(11) 0.0009(11)
C32 0.0635(17) 0.0694(17) 0.0496(15) -0.0120(13) -0.0018(13) -0.0086(13)
C33 0.074(2) 0.083(2) 0.0554(16) -0.0170(14) -0.0040(14) 0.0035(16)
C34 0.0700(17) 0.0416(13) 0.0533(14) -0.0196(11) -0.0039(12) 0.0067(12)
C35 0.0727(19) 0.0633(18) 0.0768(19) -0.0243(15) -0.0010(15) 0.0172(14)
C36 0.099(2) 0.0684(19) 0.079(2) -0.0239(16) 0.0025(18) 0.0258(17)
C37 0.0427(13) 0.0473(13) 0.0539(14) -0.0175(11) -0.0087(11) -0.0035(10)
C38 0.0493(15) 0.0512(15) 0.0868(19) -0.0282(14) -0.0081(13) 0.0036(12)
C39 0.0527(16) 0.0675(17) 0.0658(17) -0.0123(14) -0.0079(13) 0.0099(13)
C40 0.0473(14) 0.0454(13) 0.0572(15) -0.0093(11) -0.0013(11) -0.0036(11)
C41 0.0698(18) 0.0568(16) 0.0549(16) -0.0085(12) 0.0028(13) 0.0029(13)
C42 0.0637(19) 0.102(2) 0.0646(19) 0.0071(17) 0.0047(15) 0.0041(17)
C43 0.082(2) 0.131(3) 0.072(2) 0.004(2) 0.0100(18) 0.001(2)
C44 0.088(2) 0.120(3) 0.075(2) -0.019(2) -0.0252(18) 0.013(2)
C45 0.103(3) 0.094(3) 0.173(4) -0.043(3) 0.005(3) 0.027(2)
C46 0.0641(19) 0.085(2) 0.095(2) -0.0099(18) 0.0117(17) 0.0079(16)
N7 0.0457(11) 0.0367(10) 0.0483(11) -0.0147(8) -0.0040(9) 0.0001(8)
O4 0.0888(17) 0.0586(13) 0.0807(14) -0.0368(11) -0.0207(12) 0.0030(11)
O5 0.0645(14) 0.0898(16) 0.0808(17) -0.0004(14) -0.0023(13) 0.0107(12)
O6 0.0950(18) 0.0829(16) 0.0867(16) -0.0165(13) -0.0168(14) -0.0272(14)

loop_
_atom_type_symbol
_atom_type_description
_atom_type_scat_dispersion_real
_atom_type_scat_dispersion_imag
_atom_type_scat_source
C C 0.0033 0.0016 'International Tables Vol C Tables 4.2.6.8 and 6.1.1.4'
H H 0.0000 0.0000 'International Tables Vol C Tables 4.2.6.8 and 6.1.1.4'
N N 0.0061 0.0033 'International Tables Vol C Tables 4.2.6.8 and 6.1.1.4'
O O 0.0106 0.0060 'International Tables Vol C Tables 4.2.6.8 and 6.1.1.4'
Cl Cl 0.1484 0.1585 'International Tables Vol C Tables 4.2.6.8 and 6.1.1.4'

loop_
_geom_angle_atom_site_label_1
_geom_angle_atom_site_label_2
_geom_angle_atom_site_label_3
_geom_angle
C8 C2 C4 120.0(2)
C8 C2 C11 119.9(2)
C4 C2 C11 120.0(2)
C5 C4 C2 119.7(2)
C5 C4 C3 120.4(2)
C2 C4 C3 119.9(2)
C6 C5 C4 120.1(2)
C6 C5 C12 120.5(2)
C4 C5 C12 119.4(2)
C7 C6 C5 119.8(2)
C7 C6 C10 119.3(2)
C5 C6 C10 120.9(2)
C6 C7 C8 120.29(19)
C6 C7 C9 120.0(2)
C8 C7 C9 119.6(2)
C2 C8 C7 120.1(2)
C2 C8 C1 120.0(2)
C7 C8 C1 119.9(2)
N2 C9 C7 110.80(17)
N3 C11 C2 109.66(18)
N1 C12 C5 112.77(18)
O1 C13 N2 121.7(2)
O1 C13 C14 120.9(2)
N2 C13 C14 117.40(19)
C15 C14 C18 117.1(2)
C15 C14 C13 124.2(2)
C18 C14 C13 118.7(2)
C14 C15 C16 119.0(2)
N5 C16 C15 124.3(3)
N5 C17 C18 123.8(2)
C17 C18 C14 119.8(2)
O2 C19 N3 121.9(2)
O2 C19 C20 120.6(2)
N3 C19 C20 117.5(2)
C21 C20 C24 116.7(2)
C21 C20 C19 125.1(2)
C24 C20 C19 118.1(2)
C20 C21 C22 119.2(3)
N6 C22 C21 124.5(3)
N6 C23 C24 124.1(3)
C23 C24 C20 119.4(3)
O3 C25 N1 122.0(2)
O3 C25 C26 120.0(2)
N1 C25 C26 117.9(2)
C27 C26 C30 117.3(2)
C27 C26 C25 118.4(2)
C30 C26 C25 124.3(2)
C26 C27 C28 118.7(3)
N4 C28 C27 124.9(3)
N4 C29 C30 123.9(3)
C29 C30 C26 119.3(2)
C25 N1 C12 120.38(19)
C13 N2 C9 121.22(19)
C19 N3 C11 120.4(2)
C28 N4 C29 115.9(2)
C17 N5 C16 116.0(2)
C22 N6 C23 116.0(2)
C32 C31 N7 115.23(19)
C31 C32 C33 111.0(2)
C44 C33 C32 113.9(3)
C35 C34 N7 117.6(2)
C34 C35 C36 108.4(2)
C45 C36 C35 113.4(3)
C38 C37 N7 116.61(18)
C37 C38 C39 110.9(2)
C46 C39 C38 115.9(2)
C41 C40 N7 116.5(2)
C40 C41 C42 109.4(2)
C43 C42 C41 111.8(3)
C31 N7 C37 111.44(17)
C31 N7 C40 105.79(17)
C37 N7 C40 111.68(17)
C31 N7 C34 111.36(17)
C37 N7 C34 105.37(17)
C40 N7 C34 111.32(18)

loop_
_geom_bond_atom_site_label_1
_geom_bond_atom_site_label_2
_geom_bond_distance
C1 C8 1.513(3)
C2 C8 1.387(3)
C2 C4 1.399(3)
C2 C11 1.504(3)
C3 C4 1.510(3)
C4 C5 1.397(3)
C5 C6 1.395(3)
C5 C12 1.507(3)
C6 C7 1.388(3)
C6 C10 1.504(3)
C7 C8 1.393(3)
C7 C9 1.500(3)
C9 N2 1.456(3)
C11 N3 1.458(3)
C12 N1 1.459(3)
C13 O1 1.229(3)
C13 N2 1.321(3)
C13 C14 1.497(3)
C14 C15 1.374(3)
C14 C18 1.373(3)
C15 C16 1.375(3)
C16 N5 1.324(3)
C17 N5 1.324(3)
C17 C18 1.371(4)
C19 O2 1.222(3)
C19 N3 1.337(3)
C19 C20 1.497(3)
C20 C21 1.371(3)
C20 C24 1.381(3)
C21 C22 1.376(4)
C22 N6 1.312(3)
C23 N6 1.321(4)
C23 C24 1.367(4)
C25 O3 1.229(3)
C25 N1 1.334(3)
C25 C26 1.498(3)
C26 C27 1.368(3)
C26 C30 1.375(3)
C27 C28 1.378(4)
C28 N4 1.311(4)
C29 N4 1.319(3)
C29 C30 1.377(3)
C31 C32 1.507(3)
C31 N7 1.506(3)
C32 C33 1.519(4)
C33 C44 1.494(4)
C34 C35 1.488(4)
C34 N7 1.520(3)
C35 C36 1.551(4)
C36 C45 1.464(4)
C37 C38 1.501(3)
C37 N7 1.513(3)
C38 C39 1.523(3)
C39 C46 1.479(4)
C40 C41 1.493(3)
C40 N7 1.515(3)
C41 C42 1.531(4)
C42 C43 1.460(4)
